data_4133050
loop_
_publ_author_name
'Hong, Seung Youn'
'Son, Junsoo'
'Kim, Dongwook'
'Chang, Sukbok'

_publ_section_title
;
 Ir(III)-Catalyzed Stereoselective Haloamidation of Alkynes Enabled by
 Ligand Participation.
;
_journal_issue 39
_journal_name_full 'Journal of the American Chemical Society'
_journal_page_first 12359
_journal_page_last 12363
_journal_paper_doi 10.1021/jacs.8b08134
_journal_volume 140
_journal_year 2018
_chemical_formula_sum 'C63.17 H42.35 B Cl2.35 F24 Ir N2 O2'
_chemical_formula_weight 1603.76
_space_group_crystal_system monoclinic
_space_group_IT_number 14
_space_group_name_Hall '-P 2yn'
_space_group_name_H-M_alt 'P 1 21/n 1'
_atom_sites_solution_hydrogens geom
_audit_creation_method SHELXL-2018/1
_cell_angle_alpha 90
_cell_angle_beta 93.348(2)
_cell_angle_gamma 90
_cell_formula_units_Z 4
_cell_length_a 19.4538(8)
_cell_length_b 15.5386(7)
_cell_length_c 21.3223(10)
_cell_measurement_reflns_used 161443
_cell_measurement_temperature 120(2)
_cell_measurement_theta_max 28.366
_cell_measurement_theta_min 2.962
_cell_volume 6434.4(5)
_computing_cell_refinement 'Bruker APEXIll'
_computing_data_collection 'Bruker APEXIll'
_computing_data_reduction 'Bruker SAINT'
_computing_molecular_graphics ORTEP3
_computing_publication_material CIFTAB
_computing_structure_refinement SHELXL
_computing_structure_solution SHELXS
_diffrn_ambient_temperature 120(2)
_diffrn_measured_fraction_theta_full 0.998
_diffrn_measured_fraction_theta_max 0.996
_diffrn_measurement_device_type 'Photon 100 CMOS detector'
_diffrn_measurement_method 'phi and omega scans'
_diffrn_radiation_type MoK\a
_diffrn_radiation_wavelength 0.71073
_diffrn_reflns_av_R_equivalents 0.0802
_diffrn_reflns_av_unetI/netI 0.0371
_diffrn_reflns_Laue_measured_fraction_full 0.998
_diffrn_reflns_Laue_measured_fraction_max 0.996
_diffrn_reflns_limit_h_max 25
_diffrn_reflns_limit_h_min -26
_diffrn_reflns_limit_k_max 20
_diffrn_reflns_limit_k_min -20
_diffrn_reflns_limit_l_max 28
_diffrn_reflns_limit_l_min -28
_diffrn_reflns_number 158667
_diffrn_reflns_point_group_measured_fraction_full 0.998
_diffrn_reflns_point_group_measured_fraction_max 0.996
_diffrn_reflns_theta_full 25.242
_diffrn_reflns_theta_max 28.366
_diffrn_reflns_theta_min 2.962
_diffrn_source 'fine-focus sealed tube'
_exptl_absorpt_coefficient_mu 2.287
_exptl_absorpt_correction_T_max 0.7457
_exptl_absorpt_correction_T_min 0.6248
_exptl_absorpt_correction_type multi-scan
_exptl_absorpt_process_details SADABS
_exptl_crystal_colour yellow
_exptl_crystal_density_diffrn 1.656
_exptl_crystal_description rod
_exptl_crystal_F_000 3157
_exptl_crystal_size_max 0.260
_exptl_crystal_size_mid 0.190
_exptl_crystal_size_min 0.140
_refine_diff_density_max 1.434
_refine_diff_density_min -1.332
_refine_diff_density_rms 0.110
_refine_ls_extinction_method none
_refine_ls_goodness_of_fit_ref 1.056
_refine_ls_hydrogen_treatment constr
_refine_ls_matrix_type full
_refine_ls_number_parameters 1069
_refine_ls_number_reflns 16037
_refine_ls_number_restraints 262
_refine_ls_restrained_S_all 1.108
_refine_ls_R_factor_all 0.0592
_refine_ls_R_factor_gt 0.0378
_refine_ls_shift/su_max 0.003
_refine_ls_shift/su_mean 0.000
_refine_ls_structure_factor_coef Fsqd
_refine_ls_weighting_details 'w=1/[\s^2^(Fo^2^)+(0.0319P)^2^+18.0903P] where P=(Fo^2^+2Fc^2^)/3'
_refine_ls_weighting_scheme calc
_refine_ls_wR_factor_gt 0.0822
_refine_ls_wR_factor_ref 0.0919
_reflns_Friedel_coverage 0.000
_reflns_number_gt 12485
_reflns_number_total 16037
_reflns_threshold_expression 'I > 2\s(I)'
_cod_data_source_file ja8b08134_si_006.cif
_cod_data_source_block Mono_14
_cod_depositor_comments
;
The following automatic conversions were performed:

data item '_exptl_absorpt_correction_type' value 'MULTI-SCAN' was
changed to 'multi-scan' in accordance with the
/home/saulius/struct/COD-crude-data/automatic-downloads/DataCite-retrospective/ACS/depositions/lib/dictionaries/cif_core.dic
dictionary named 'cif_core.dic' version 2.4.2 last updated on
2011-04-26.

Automatic conversion script
Id: cif_fix_values 6909 2019-04-08 15:41:33Z antanas 
;
_cod_original_sg_symbol_H-M 'P 21/n'
_cod_database_code 4133050
_shelx_shelxl_version_number 2018/1
_shelx_space_group_comment
;
The symmetry employed for this shelxl refinement is uniquely defined
by the following loop, which should always be used as a source of
symmetry information in preference to the above space-group names.
They are only intended as comments.
;
_shelx_estimated_absorpt_t_min 0.588
_shelx_estimated_absorpt_t_max 0.740

loop_
_space_group_symop_operation_xyz
'x, y, z'
'-x+1/2, y+1/2, -z+1/2'
'-x, -y, -z'
'x-1/2, -y-1/2, z-1/2'

loop_
_atom_site_label
_atom_site_type_symbol
_atom_site_fract_x
_atom_site_fract_y
_atom_site_fract_z
_atom_site_U_iso_or_equiv
_atom_site_adp_type
_atom_site_occupancy
_atom_site_site_symmetry_order
_atom_site_calc_flag
_atom_site_refinement_flags_posn
_atom_site_refinement_flags_adp
_atom_site_refinement_flags_occupancy
_atom_site_disorder_assembly
_atom_site_disorder_group
Ir1 Ir 0.55554(2) 0.14626(2) 0.62946(2) 0.02119(4) Uani 1 1 d . . . . .
O1 O 0.50766(13) 0.26620(16) 0.66495(12) 0.0261(5) Uani 1 1 d . . . . .
N1 N 0.45176(15) 0.11342(19) 0.63450(15) 0.0243(6) Uani 1 1 d . . . . .
C1 C 0.4231(2) 0.0424(3) 0.60899(18) 0.0321(9) Uani 1 1 d . . . . .
H1 H 0.448261 0.008350 0.581293 0.038 Uiso 1 1 calc R U . . .
C2 C 0.3560(2) 0.0174(3) 0.6227(2) 0.0410(10) Uani 1 1 d . . . . .
H2 H 0.335812 -0.032801 0.604086 0.049 Uiso 1 1 calc R U . . .
C3 C 0.3204(2) 0.0659(3) 0.6628(2) 0.0440(11) Uani 1 1 d . . . . .
H3 H 0.275883 0.048062 0.673645 0.053 Uiso 1 1 calc R U . . .
C4 C 0.3489(2) 0.1421(3) 0.6882(2) 0.0383(10) Uani 1 1 d . . . . .
C5 C 0.3169(3) 0.1969(4) 0.7307(2) 0.0531(14) Uani 1 1 d . . . . .
H5 H 0.272462 0.182897 0.743981 0.064 Uiso 1 1 calc R U . . .
C6 C 0.3488(3) 0.2692(4) 0.7527(2) 0.0568(15) Uani 1 1 d . . . . .
H6 H 0.327005 0.303711 0.782451 0.068 Uiso 1 1 calc R U . . .
C7 C 0.4137(3) 0.2946(3) 0.7328(2) 0.0423(11) Uani 1 1 d . . . . .
H7 H 0.435225 0.345861 0.748214 0.051 Uiso 1 1 calc R U . . .
C8 C 0.4446(2) 0.2433(3) 0.69049(18) 0.0300(8) Uani 1 1 d . . . . .
C9 C 0.4152(2) 0.1657(3) 0.66942(17) 0.0295(8) Uani 1 1 d . . . . .
O2 O 0.55092(16) 0.12260(18) 0.46736(13) 0.0350(6) Uani 1 1 d . . . . .
N2 N 0.52785(16) 0.2124(2) 0.54860(14) 0.0253(6) Uani 1 1 d . . . . .
C10 C 0.5335(2) 0.1930(3) 0.48743(19) 0.0301(8) Uani 1 1 d . . . . .
C11 C 0.5158(3) 0.2717(3) 0.4477(2) 0.0469(12) Uani 1 1 d . . . . .
H11 H 0.514722 0.275699 0.403165 0.056 Uiso 1 1 calc R U . . .
C12 C 0.5002(3) 0.3429(3) 0.4938(2) 0.0426(11) Uani 1 1 d . . . . .
H12 H 0.489132 0.401418 0.485254 0.051 Uiso 1 1 calc R U . . .
C13 C 0.5067(2) 0.2975(2) 0.55677(18) 0.0279(8) Uani 1 1 d . . . . .
C14 C 0.4964(2) 0.3286(2) 0.61376(19) 0.0276(8) Uani 1 1 d . . . . .
C15 C 0.4785(2) 0.4155(2) 0.6340(2) 0.0338(9) Uani 1 1 d . . . . .
C16 C 0.4213(4) 0.4559(4) 0.6093(3) 0.0704(19) Uani 1 1 d . . . . .
H16 H 0.393184 0.428942 0.577099 0.084 Uiso 1 1 calc R U . . .
C17 C 0.4035(5) 0.5374(4) 0.6314(3) 0.114(4) Uani 1 1 d . . . . .
H17 H 0.363490 0.565654 0.614162 0.137 Uiso 1 1 calc R U . . .
C18 C 0.4439(5) 0.5763(3) 0.6779(3) 0.082(2) Uani 1 1 d . . . . .
H18 H 0.431745 0.631656 0.692565 0.098 Uiso 1 1 calc R U . . .
C19 C 0.5006(3) 0.5367(4) 0.7030(3) 0.0659(17) Uani 1 1 d . . . . .
H19 H 0.528150 0.563800 0.735516 0.079 Uiso 1 1 calc R U . . .
C20 C 0.5186(3) 0.4564(3) 0.6810(3) 0.0592(15) Uani 1 1 d . . . . .
H20 H 0.559001 0.428870 0.698451 0.071 Uiso 1 1 calc R U . . .
C21 C 0.6222(2) 0.1180(3) 0.71126(18) 0.0304(8) Uani 1 1 d . . . . .
C22 C 0.5984(2) 0.0397(3) 0.68408(19) 0.0295(8) Uani 1 1 d . . . . .
C23 C 0.61923(18) 0.0372(2) 0.61971(17) 0.0241(7) Uani 1 1 d . . . . .
C24 C 0.66023(18) 0.1134(2) 0.61028(18) 0.0261(8) Uani 1 1 d . . . . .
C25 C 0.65988(19) 0.1644(2) 0.66549(19) 0.0295(8) Uani 1 1 d . . . . .
C26 C 0.6110(3) 0.1493(4) 0.7763(2) 0.0493(12) Uani 1 1 d . . . . .
H26A H 0.569174 0.122989 0.791187 0.074 Uiso 1 1 calc R U . . .
H26B H 0.605816 0.212079 0.775700 0.074 Uiso 1 1 calc R U . . .
H26C H 0.650565 0.133502 0.804408 0.074 Uiso 1 1 calc R U . . .
C27 C 0.5587(3) -0.0286(3) 0.7152(2) 0.0469(12) Uani 1 1 d . . . . .
H27A H 0.590760 -0.068330 0.737468 0.070 Uiso 1 1 calc R U . . .
H27B H 0.530580 -0.060374 0.683319 0.070 Uiso 1 1 calc R U . . .
H27C H 0.528785 -0.002134 0.745104 0.070 Uiso 1 1 calc R U . . .
C28 C 0.6095(2) -0.0354(3) 0.5742(2) 0.0356(9) Uani 1 1 d . . . . .
H28A H 0.605501 -0.012598 0.531259 0.053 Uiso 1 1 calc R U . . .
H28B H 0.567522 -0.067101 0.582705 0.053 Uiso 1 1 calc R U . . .
H28C H 0.649201 -0.074288 0.578619 0.053 Uiso 1 1 calc R U . . .
C29 C 0.6952(2) 0.1343(3) 0.5520(2) 0.0409(11) Uani 1 1 d . . . . .
H29A H 0.697821 0.196898 0.547250 0.061 Uiso 1 1 calc R U . . .
H29B H 0.668971 0.109672 0.515678 0.061 Uiso 1 1 calc R U . . .
H29C H 0.741766 0.110061 0.554728 0.061 Uiso 1 1 calc R U . . .
C30 C 0.6931(2) 0.2511(3) 0.6745(3) 0.0469(12) Uani 1 1 d . . . . .
H30A H 0.741296 0.243642 0.689594 0.070 Uiso 1 1 calc R U . . .
H30B H 0.668646 0.284142 0.705308 0.070 Uiso 1 1 calc R U . . .
H30C H 0.691136 0.281940 0.634319 0.070 Uiso 1 1 calc R U . . .
B1 B 0.9339(2) 0.2469(2) 0.60864(18) 0.0199(7) Uani 1 1 d . . . . .
C31 C 0.89644(17) 0.1916(2) 0.66273(16) 0.0201(7) Uani 1 1 d . . . . .
C32 C 0.88512(18) 0.2260(2) 0.72170(16) 0.0225(7) Uani 1 1 d . . . . .
H32 H 0.903739 0.281001 0.732296 0.027 Uiso 1 1 calc R U . . .
C33 C 0.84764(19) 0.1829(2) 0.76549(17) 0.0246(7) Uani 1 1 d . . . . .
C34 C 0.81976(19) 0.1021(2) 0.75187(18) 0.0267(8) Uani 1 1 d . . . . .
H34 H 0.794068 0.072418 0.781626 0.032 Uiso 1 1 calc R U . . .
C35 C 0.83040(18) 0.0662(2) 0.69401(17) 0.0235(7) Uani 1 1 d . . . . .
C36 C 0.86799(18) 0.1101(2) 0.65014(17) 0.0228(7) Uani 1 1 d . . . . .
H36 H 0.874430 0.083920 0.610650 0.027 Uiso 1 1 calc R U . . .
C37 C 0.8350(2) 0.2223(3) 0.82765(19) 0.0350(9) Uani 1 1 d . . . . .
F1 F 0.8616(7) 0.2972(10) 0.8386(9) 0.051(3) Uani 0.502(3) 1 d . U P A 1
F2 F 0.8612(6) 0.1669(11) 0.8750(7) 0.053(3) Uani 0.502(3) 1 d . U P A 1
F3 F 0.7695(5) 0.2260(7) 0.8381(5) 0.063(3) Uani 0.502(3) 1 d . U P A 1
F1B F 0.8829(7) 0.2828(11) 0.8425(9) 0.054(4) Uani 0.502(3) 1 d . U P A 2
F2B F 0.8353(6) 0.1714(9) 0.8744(7) 0.060(3) Uani 0.502(3) 1 d . U P A 2
F3B F 0.7747(7) 0.2650(7) 0.8271(6) 0.082(4) Uani 0.502(3) 1 d . U P A 2
C38 C 0.8027(2) -0.0226(2) 0.68076(19) 0.0291(8) Uani 1 1 d . . . . .
F4 F 0.79482(14) -0.04026(15) 0.61950(11) 0.0423(6) Uani 1 1 d . U . . .
F5 F 0.74120(13) -0.03479(16) 0.70441(14) 0.0458(6) Uani 1 1 d . U . . .
F6 F 0.84337(14) -0.08357(15) 0.70716(13) 0.0468(7) Uani 1 1 d . U . . .
C39 C 0.98304(18) 0.1873(2) 0.56623(17) 0.0230(7) Uani 1 1 d . . . . .
C40 C 1.01867(19) 0.1158(2) 0.59017(19) 0.0272(8) Uani 1 1 d . . . . .
H40 H 1.009399 0.095358 0.630812 0.033 Uiso 1 1 calc R U . . .
C41 C 1.0674(2) 0.0733(3) 0.5565(2) 0.0344(9) Uani 1 1 d . . . . .
C42 C 1.0806(2) 0.0987(4) 0.4966(2) 0.0511(13) Uani 1 1 d . . . . .
H42 H 1.113272 0.069044 0.473234 0.061 Uiso 1 1 calc R U . . .
C43 C 1.0451(3) 0.1685(4) 0.4715(2) 0.0570(15) Uani 1 1 d D . . . .
C44 C 0.9984(2) 0.2129(3) 0.5061(2) 0.0393(11) Uani 1 1 d . . . . .
H44 H 0.976156 0.262266 0.488228 0.047 Uiso 1 1 calc R U . . .
C45 C 1.1082(3) 0.0006(3) 0.5857(3) 0.0540(14) Uani 1 1 d . . . . .
F7 F 1.1635(5) 0.0233(5) 0.6115(6) 0.099(3) Uani 0.626(11) 1 d . U P B 1
F8 F 1.1245(5) -0.0548(5) 0.5399(4) 0.098(3) Uani 0.626(11) 1 d . U P B 1
F9 F 1.0717(4) -0.0462(5) 0.6231(5) 0.097(3) Uani 0.626(11) 1 d . U P B 1
F7B F 1.1280(8) 0.0156(9) 0.6493(6) 0.088(4) Uani 0.374(11) 1 d . U P B 2
F8B F 1.1733(7) -0.0060(10) 0.5659(8) 0.093(5) Uani 0.374(11) 1 d . U P B 2
F9B F 1.0861(8) -0.0728(7) 0.5838(9) 0.090(5) Uani 0.374(11) 1 d . U P B 2
C46A C 1.0526(5) 0.1837(8) 0.4032(4) 0.059(3) Uani 0.669(8) 1 d D . P C 3
F10A F 1.0064(3) 0.2377(4) 0.3775(2) 0.0667(18) Uani 0.669(8) 1 d . U P C 3
F11A F 1.1135(5) 0.2176(8) 0.3960(6) 0.086(3) Uani 0.669(8) 1 d D U P C 3
F12A F 1.0515(3) 0.1132(4) 0.3653(2) 0.078(2) Uani 0.669(8) 1 d D U P C 3
C46B C 1.0725(8) 0.2282(9) 0.4191(7) 0.050(5) Uani 0.331(8) 1 d D . P C 4
F10B F 1.0783(7) 0.3132(7) 0.4196(5) 0.086(4) Uani 0.331(8) 1 d D U P C 4
F11B F 1.1354(8) 0.2078(13) 0.4027(10) 0.060(4) Uani 0.331(8) 1 d D U P C 4
F12B F 1.0341(8) 0.2014(12) 0.3685(7) 0.091(5) Uani 0.331(8) 1 d D U P C 4
C47 C 0.86993(17) 0.2929(2) 0.56734(15) 0.0198(7) Uani 1 1 d . . . . .
C48 C 0.8372(2) 0.3651(2) 0.59125(17) 0.0266(8) Uani 1 1 d . . . . .
H48 H 0.853875 0.388417 0.630399 0.032 Uiso 1 1 calc R U . . .
C49 C 0.7806(2) 0.4036(3) 0.55921(18) 0.0307(8) Uani 1 1 d . . . . .
C50 C 0.7544(2) 0.3714(3) 0.50296(18) 0.0296(8) Uani 1 1 d . . . . .
H50 H 0.716247 0.398061 0.480995 0.035 Uiso 1 1 calc R U . . .
C51 C 0.78493(19) 0.2990(2) 0.47893(16) 0.0245(7) Uani 1 1 d . . . . .
C52 C 0.84114(17) 0.2607(2) 0.51068(15) 0.0195(7) Uani 1 1 d . . . . .
H52 H 0.860705 0.210694 0.493250 0.023 Uiso 1 1 calc R U . . .
C53 C 0.7475(3) 0.4810(4) 0.5867(2) 0.0543(14) Uani 1 1 d . . . . .
F13 F 0.7641(4) 0.3160(6) 0.3707(3) 0.064(2) Uani 0.764(12) 1 d . U P D 1
F14 F 0.6847(2) 0.2606(4) 0.41879(19) 0.0609(17) Uani 0.764(12) 1 d . U P D 1
F15 F 0.7728(4) 0.1860(4) 0.4068(3) 0.079(3) Uani 0.764(12) 1 d . U P D 1
F13B F 0.7389(12) 0.3149(15) 0.3738(12) 0.052(6) Uani 0.236(12) 1 d . U P D 2
F14B F 0.7121(12) 0.2052(14) 0.4178(7) 0.071(6) Uani 0.236(12) 1 d . U P D 2
F15B F 0.8105(10) 0.2205(14) 0.3870(7) 0.061(5) Uani 0.236(12) 1 d . U P D 2
C54 C 0.7552(2) 0.2633(3) 0.41811(19) 0.0369(10) Uani 1 1 d . . . . .
F16 F 0.7142(6) 0.5298(6) 0.5441(4) 0.086(3) Uani 0.571(13) 1 d . U P E 1
F17 F 0.7850(4) 0.5293(6) 0.6216(6) 0.089(4) Uani 0.571(13) 1 d . U P E 1
F18 F 0.6966(5) 0.4580(5) 0.6252(5) 0.093(3) Uani 0.571(13) 1 d . U P E 1
F16B F 0.7873(7) 0.5512(6) 0.5752(8) 0.096(4) Uani 0.429(13) 1 d . U P E 2
F17B F 0.7505(9) 0.4764(9) 0.6473(5) 0.097(5) Uani 0.429(13) 1 d . U P E 2
F18B F 0.6869(5) 0.4937(10) 0.5673(7) 0.089(4) Uani 0.429(13) 1 d . U P E 2
C55 C 0.98829(18) 0.3183(2) 0.63882(16) 0.0224(7) Uani 1 1 d . . . . .
C56 C 0.9992(2) 0.3989(3) 0.61092(19) 0.0320(9) Uani 1 1 d . . . . .
H56 H 0.969989 0.416030 0.575862 0.038 Uiso 1 1 calc R U . . .
C57 C 1.0509(2) 0.4537(3) 0.6329(2) 0.0403(10) Uani 1 1 d . . . . .
C58 C 1.0953(2) 0.4317(3) 0.6839(2) 0.0359(9) Uani 1 1 d . . . . .
H58 H 1.130785 0.469638 0.699071 0.043 Uiso 1 1 calc R U . . .
C59 C 1.08592(18) 0.3522(3) 0.71166(17) 0.0262(7) Uani 1 1 d . . . . .
C60 C 1.03342(18) 0.2974(2) 0.68955(17) 0.0228(7) Uani 1 1 d . . . . .
H60 H 1.028175 0.243549 0.709873 0.027 Uiso 1 1 calc R U . . .
C61 C 1.0604(4) 0.5387(4) 0.6007(3) 0.077(2) Uani 1 1 d . . . . .
F19 F 0.9956(4) 0.5758(4) 0.5829(5) 0.082(3) Uani 0.636(15) 1 d . U P F 1
F20 F 1.0930(6) 0.5952(6) 0.6315(5) 0.086(3) Uani 0.636(15) 1 d . U P F 1
F21 F 1.0909(6) 0.5306(5) 0.5478(4) 0.109(4) Uani 0.636(15) 1 d . U P F 1
F19B F 1.0272(8) 0.5508(7) 0.5522(5) 0.063(4) Uani 0.364(15) 1 d . U P F 2
F20B F 1.0604(9) 0.6036(9) 0.6491(8) 0.076(4) Uani 0.364(15) 1 d . U P F 2
F21B F 1.1315(9) 0.5424(10) 0.5860(10) 0.117(6) Uani 0.364(15) 1 d . U P F 2
C62 C 1.1309(2) 0.3243(3) 0.7669(2) 0.0337(9) Uani 1 1 d . . . . .
F22 F 1.18742(13) 0.37224(18) 0.77697(13) 0.0471(7) Uani 1 1 d . U . . .
F23 F 1.09766(14) 0.3261(2) 0.82039(11) 0.0519(7) Uani 1 1 d . U . . .
F24 F 1.15262(13) 0.24309(17) 0.76117(13) 0.0482(7) Uani 1 1 d . U . . .
C1C C 0.2436(5) 0.2433(9) 0.5175(5) 0.155(5) Uani 1 1 d . . . . .
H1C1 H 0.231658 0.284263 0.483020 0.186 Uiso 1 1 calc R U . . .
H1C2 H 0.225781 0.186164 0.504008 0.186 Uiso 1 1 calc R U . . .
Cl1 Cl 0.33012(12) 0.23693(19) 0.52633(11) 0.1192(8) Uani 1 1 d . . . . .
Cl2 Cl 0.2029(3) 0.2733(5) 0.5794(2) 0.292(3) Uani 1 1 d . . . . .
C2C C 0.2805(13) 0.4232(18) 0.6618(9) 0.075(12) Uani 0.172(4) 1 d D . P . .
H2C1 H 0.321819 0.391295 0.649841 0.090 Uiso 0.172(4) 1 calc R U P . .
H2C2 H 0.247489 0.379831 0.675978 0.090 Uiso 0.172(4) 1 calc R U P . .
Cl3 Cl 0.3046(6) 0.4843(7) 0.7249(6) 0.096(5) Uani 0.172(4) 1 d D . P . .
Cl4 Cl 0.2458(5) 0.4672(9) 0.5978(6) 0.102(5) Uani 0.172(4) 1 d D . P . .

loop_
_atom_site_aniso_label
_atom_site_aniso_U_11
_atom_site_aniso_U_22
_atom_site_aniso_U_33
_atom_site_aniso_U_23
_atom_site_aniso_U_13
_atom_site_aniso_U_12
Ir1 0.02136(7) 0.02112(7) 0.02113(7) -0.00133(6) 0.00168(4) 0.00205(6)
O1 0.0273(13) 0.0258(13) 0.0249(13) -0.0022(10) -0.0010(10) 0.0059(11)
N1 0.0163(14) 0.0191(14) 0.0373(18) 0.0010(13) 0.0005(12) 0.0007(11)
C1 0.034(2) 0.037(2) 0.026(2) -0.0006(16) 0.0001(16) -0.0037(17)
C2 0.040(2) 0.046(3) 0.037(2) 0.006(2) -0.0030(19) -0.015(2)
C3 0.026(2) 0.064(3) 0.042(3) 0.014(2) 0.0042(18) -0.006(2)
C4 0.029(2) 0.054(3) 0.033(2) 0.011(2) 0.0089(16) 0.008(2)
C5 0.043(3) 0.067(4) 0.052(3) 0.015(3) 0.027(2) 0.018(3)
C6 0.068(4) 0.060(3) 0.046(3) 0.002(2) 0.031(3) 0.025(3)
C7 0.056(3) 0.041(2) 0.031(2) -0.0016(19) 0.010(2) 0.015(2)
C8 0.033(2) 0.034(2) 0.0241(19) 0.0028(16) 0.0029(15) 0.0113(16)
C9 0.0272(19) 0.042(2) 0.0191(17) 0.0060(15) 0.0014(14) 0.0041(16)
O2 0.0453(17) 0.0316(15) 0.0282(15) -0.0063(12) 0.0026(12) 0.0033(13)
N2 0.0295(16) 0.0248(15) 0.0214(15) 0.0005(12) -0.0012(12) 0.0024(13)
C10 0.031(2) 0.032(2) 0.027(2) -0.0042(16) -0.0001(16) -0.0008(16)
C11 0.075(3) 0.041(3) 0.024(2) 0.0019(19) 0.000(2) 0.019(2)
C12 0.067(3) 0.031(2) 0.030(2) 0.0046(17) 0.003(2) 0.012(2)
C13 0.0288(19) 0.0246(18) 0.030(2) 0.0007(15) -0.0012(15) 0.0038(15)
C14 0.0287(19) 0.0228(17) 0.031(2) 0.0010(15) -0.0033(15) 0.0044(14)
C15 0.046(2) 0.0225(18) 0.034(2) -0.0032(16) 0.0094(18) 0.0016(17)
C16 0.113(5) 0.050(3) 0.044(3) -0.012(2) -0.025(3) 0.047(3)
C17 0.210(9) 0.068(4) 0.058(4) -0.012(3) -0.038(5) 0.097(6)
C18 0.165(7) 0.028(3) 0.053(4) -0.006(2) 0.016(4) 0.025(4)
C19 0.070(4) 0.045(3) 0.085(4) -0.032(3) 0.024(3) -0.021(3)
C20 0.040(3) 0.052(3) 0.085(4) -0.039(3) 0.002(3) -0.001(2)
C21 0.031(2) 0.035(2) 0.0242(19) 0.0002(16) -0.0037(15) 0.0131(16)
C22 0.0280(19) 0.030(2) 0.031(2) 0.0077(16) 0.0085(16) 0.0100(16)
C23 0.0228(17) 0.0240(17) 0.0261(18) 0.0025(14) 0.0066(14) 0.0058(14)
C24 0.0184(17) 0.0276(18) 0.032(2) 0.0040(15) 0.0028(14) 0.0037(14)
C25 0.0224(18) 0.030(2) 0.035(2) 0.0010(16) -0.0067(15) 0.0044(15)
C26 0.057(3) 0.064(3) 0.026(2) -0.009(2) -0.004(2) 0.024(3)
C27 0.050(3) 0.041(3) 0.052(3) 0.016(2) 0.024(2) 0.007(2)
C28 0.041(2) 0.029(2) 0.036(2) -0.0064(17) -0.0001(18) 0.0052(17)
C29 0.029(2) 0.054(3) 0.041(2) 0.018(2) 0.0122(18) 0.0049(19)
C30 0.037(2) 0.032(2) 0.069(3) -0.004(2) -0.021(2) -0.0034(19)
B1 0.0200(18) 0.0209(18) 0.0185(18) 0.0006(14) -0.0009(14) 0.0018(14)
C31 0.0212(16) 0.0195(16) 0.0193(17) 0.0044(13) -0.0026(13) -0.0013(13)
C32 0.0260(18) 0.0187(16) 0.0226(18) 0.0019(13) -0.0018(14) -0.0027(14)
C33 0.0291(19) 0.0260(18) 0.0187(17) 0.0005(14) 0.0005(14) -0.0020(15)
C34 0.0312(19) 0.0244(18) 0.0245(19) 0.0052(14) 0.0019(15) -0.0047(15)
C35 0.0271(18) 0.0176(16) 0.0251(18) 0.0016(14) -0.0045(14) -0.0008(14)
C36 0.0236(17) 0.0227(17) 0.0220(17) 0.0007(14) -0.0009(14) 0.0009(14)
C37 0.042(2) 0.038(2) 0.026(2) -0.0023(17) 0.0067(17) -0.0082(19)
F1 0.079(8) 0.035(4) 0.040(5) -0.012(3) 0.027(6) -0.017(5)
F2 0.071(6) 0.066(5) 0.021(4) 0.000(3) -0.005(4) -0.001(5)
F3 0.042(4) 0.099(7) 0.049(4) -0.036(5) 0.021(3) -0.016(5)
F1B 0.069(7) 0.060(7) 0.034(4) -0.023(4) 0.011(5) -0.028(5)
F2B 0.105(8) 0.043(4) 0.033(4) 0.005(3) 0.027(6) -0.021(6)
F3B 0.085(7) 0.096(7) 0.064(6) -0.041(5) -0.003(5) 0.043(6)
C38 0.032(2) 0.0213(18) 0.034(2) 0.0015(15) 0.0009(16) -0.0019(15)
F4 0.0601(16) 0.0324(13) 0.0337(13) -0.0055(10) -0.0028(12) -0.0159(12)
F5 0.0426(14) 0.0305(13) 0.0658(18) -0.0024(12) 0.0160(13) -0.0128(11)
F6 0.0521(16) 0.0244(12) 0.0618(18) 0.0013(11) -0.0145(13) 0.0068(11)
C39 0.0213(17) 0.0251(18) 0.0222(18) 0.0002(14) -0.0018(13) -0.0023(14)
C40 0.0260(18) 0.0254(17) 0.030(2) 0.0000(15) -0.0016(15) -0.0040(15)
C41 0.032(2) 0.026(2) 0.045(2) -0.0063(17) -0.0012(18) 0.0026(16)
C42 0.039(3) 0.068(3) 0.047(3) -0.007(2) 0.009(2) 0.020(2)
C43 0.044(3) 0.094(4) 0.035(3) 0.016(3) 0.017(2) 0.032(3)
C44 0.030(2) 0.058(3) 0.031(2) 0.014(2) 0.0094(17) 0.016(2)
C45 0.049(3) 0.034(3) 0.079(4) -0.001(3) 0.008(3) 0.017(2)
F7 0.079(5) 0.069(4) 0.139(7) 0.010(5) -0.072(5) 0.011(4)
F8 0.135(6) 0.054(4) 0.104(5) -0.023(4) -0.003(5) 0.057(4)
F9 0.100(5) 0.071(5) 0.125(6) 0.058(4) 0.037(5) 0.043(4)
F7B 0.112(8) 0.085(7) 0.063(6) 0.002(5) -0.025(5) 0.067(6)
F8B 0.066(6) 0.109(8) 0.106(8) 0.035(6) 0.031(6) 0.042(6)
F9B 0.102(8) 0.040(5) 0.126(9) 0.014(6) -0.015(7) -0.016(5)
C46A 0.040(5) 0.110(9) 0.027(4) -0.005(5) 0.012(4) 0.015(5)
F10A 0.072(3) 0.101(4) 0.028(2) 0.018(2) 0.018(2) 0.043(3)
F11A 0.072(5) 0.124(6) 0.064(4) 0.035(4) 0.018(4) -0.001(5)
F12A 0.080(4) 0.115(5) 0.041(3) -0.023(3) 0.016(2) 0.013(3)
C46B 0.039(10) 0.062(12) 0.051(11) -0.017(9) 0.017(8) 0.014(8)
F10B 0.129(8) 0.064(6) 0.069(6) 0.017(5) 0.051(6) -0.008(6)
F11B 0.069(8) 0.065(7) 0.049(7) -0.004(5) 0.025(6) 0.006(6)
F12B 0.099(9) 0.114(9) 0.059(7) 0.016(7) 0.001(7) -0.028(7)
C47 0.0219(16) 0.0224(16) 0.0152(16) 0.0027(13) 0.0007(13) -0.0022(13)
C48 0.0339(19) 0.0215(18) 0.0239(18) -0.0086(14) -0.0025(15) 0.0060(15)
C49 0.036(2) 0.032(2) 0.0251(19) -0.0009(16) 0.0041(16) 0.0088(17)
C50 0.0259(18) 0.033(2) 0.029(2) 0.0032(16) -0.0021(15) 0.0063(15)
C51 0.0257(18) 0.0295(19) 0.0178(17) 0.0013(14) -0.0037(14) -0.0033(15)
C52 0.0235(17) 0.0199(16) 0.0152(16) -0.0002(12) 0.0028(13) -0.0013(13)
C53 0.071(4) 0.052(3) 0.039(3) -0.007(2) 0.000(3) 0.031(3)
F13 0.077(4) 0.095(4) 0.020(2) 0.004(2) 0.001(3) -0.034(4)
F14 0.033(2) 0.101(4) 0.047(2) -0.018(2) -0.0169(17) -0.008(2)
F15 0.109(5) 0.054(3) 0.068(4) -0.040(3) -0.058(4) 0.039(3)
F13B 0.068(10) 0.048(8) 0.035(8) 0.000(6) -0.026(7) 0.018(7)
F14B 0.082(10) 0.076(9) 0.053(7) -0.001(6) -0.002(6) -0.045(8)
F15B 0.066(8) 0.085(9) 0.030(6) -0.026(6) -0.021(5) 0.013(7)
C54 0.043(2) 0.041(2) 0.025(2) -0.0010(18) -0.0106(18) -0.001(2)
F16 0.130(7) 0.063(4) 0.064(4) -0.004(3) -0.007(4) 0.066(5)
F17 0.068(4) 0.067(5) 0.130(7) -0.073(5) -0.010(5) 0.015(3)
F18 0.091(6) 0.072(4) 0.122(7) -0.023(4) 0.068(5) 0.012(4)
F16B 0.134(8) 0.046(5) 0.112(8) -0.023(5) 0.034(7) 0.021(5)
F17B 0.139(9) 0.089(7) 0.066(6) -0.022(5) 0.025(6) 0.066(7)
F18B 0.054(5) 0.098(8) 0.112(8) -0.041(6) -0.003(5) 0.047(5)
C55 0.0239(17) 0.0249(17) 0.0181(17) 0.0029(14) 0.0001(13) -0.0025(14)
C56 0.037(2) 0.030(2) 0.027(2) 0.0120(16) -0.0094(16) -0.0102(17)
C57 0.049(3) 0.034(2) 0.036(2) 0.0126(19) -0.0101(19) -0.017(2)
C58 0.036(2) 0.036(2) 0.035(2) 0.0024(18) -0.0067(17) -0.0159(18)
C59 0.0222(17) 0.0332(19) 0.0229(17) 0.0010(16) -0.0018(13) -0.0021(16)
C60 0.0219(17) 0.0242(17) 0.0222(17) 0.0032(14) 0.0007(13) -0.0007(14)
C61 0.089(5) 0.058(4) 0.080(5) 0.032(3) -0.038(4) -0.044(3)
F19 0.080(5) 0.046(3) 0.116(6) 0.038(4) -0.032(4) -0.012(3)
F20 0.106(6) 0.053(4) 0.094(6) 0.029(4) -0.035(5) -0.050(5)
F21 0.142(7) 0.105(5) 0.081(5) 0.057(4) 0.012(5) -0.047(5)
F19B 0.090(8) 0.043(5) 0.054(6) 0.027(4) -0.013(5) -0.021(5)
F20B 0.108(9) 0.033(5) 0.089(7) 0.012(5) 0.001(6) -0.008(6)
F21B 0.112(9) 0.104(8) 0.137(10) 0.066(7) 0.023(7) -0.043(7)
C62 0.0263(19) 0.042(2) 0.032(2) 0.0012(18) -0.0072(16) 0.0008(17)
F22 0.0321(13) 0.0574(17) 0.0496(16) -0.0001(13) -0.0159(11) -0.0095(12)
F23 0.0419(15) 0.090(2) 0.0234(12) 0.0093(13) -0.0043(11) 0.0056(14)
F24 0.0394(14) 0.0451(15) 0.0574(17) 0.0043(13) -0.0187(12) 0.0083(12)
C1C 0.080(6) 0.240(14) 0.140(10) -0.024(10) -0.021(6) -0.031(8)
Cl1 0.1033(16) 0.155(2) 0.0976(16) 0.0465(16) -0.0059(13) 0.0041(15)
Cl2 0.189(4) 0.510(11) 0.180(4) -0.019(5) 0.036(3) 0.123(6)
C2C 0.041(17) 0.11(3) 0.08(2) -0.01(2) 0.047(17) -0.008(19)
Cl3 0.105(9) 0.072(7) 0.118(10) -0.013(6) 0.068(7) -0.017(6)
Cl4 0.046(5) 0.127(10) 0.136(11) 0.072(8) 0.017(6) 0.025(5)

loop_
_atom_type_symbol
_atom_type_description
_atom_type_scat_dispersion_real
_atom_type_scat_dispersion_imag
_atom_type_scat_source
C C 0.0033 0.0016 'International Tables Vol C Tables 4.2.6.8 and 6.1.1.4'
H H 0.0000 0.0000 'International Tables Vol C Tables 4.2.6.8 and 6.1.1.4'
B B 0.0013 0.0007 'International Tables Vol C Tables 4.2.6.8 and 6.1.1.4'
N N 0.0061 0.0033 'International Tables Vol C Tables 4.2.6.8 and 6.1.1.4'
O O 0.0106 0.0060 'International Tables Vol C Tables 4.2.6.8 and 6.1.1.4'
F F 0.0171 0.0103 'International Tables Vol C Tables 4.2.6.8 and 6.1.1.4'
Cl Cl 0.1484 0.1585 'International Tables Vol C Tables 4.2.6.8 and 6.1.1.4'
Ir Ir -1.4442 7.9887 'International Tables Vol C Tables 4.2.6.8 and 6.1.1.4'

loop_
_geom_angle_atom_site_label_1
_geom_angle_atom_site_label_2
_geom_angle_atom_site_label_3
_geom_angle
N2 Ir1 N1 87.62(12)
N2 Ir1 C23 116.41(13)
N1 Ir1 C23 112.46(13)
N2 Ir1 C25 115.54(14)
N1 Ir1 C25 155.41(14)
C23 Ir1 C25 66.04(15)
N2 Ir1 C21 153.83(15)
N1 Ir1 C21 116.44(14)
C23 Ir1 C21 65.70(15)
C25 Ir1 C21 39.31(16)
N2 Ir1 C24 99.40(13)
N1 Ir1 C24 151.04(13)
C23 Ir1 C24 39.53(14)
C25 Ir1 C24 38.49(15)
C21 Ir1 C24 64.93(15)
N2 Ir1 C22 155.45(14)
N1 Ir1 C22 97.36(13)
C23 Ir1 C22 39.70(14)
C25 Ir1 C22 65.28(15)
C21 Ir1 C22 38.21(16)
C24 Ir1 C22 65.37(14)
N2 Ir1 O1 76.87(11)
N1 Ir1 O1 76.31(11)
C23 Ir1 O1 163.48(12)
C25 Ir1 O1 99.97(12)
C21 Ir1 O1 97.99(12)
C24 Ir1 O1 132.62(12)
C22 Ir1 O1 127.67(12)
C8 O1 C14 110.9(3)
C8 O1 Ir1 108.0(2)
C14 O1 Ir1 110.3(2)
C9 N1 C1 120.4(3)
C9 N1 Ir1 115.3(3)
C1 N1 Ir1 124.2(3)
N1 C1 C2 120.8(4)
C3 C2 C1 119.4(4)
C2 C3 C4 120.4(4)
C3 C4 C5 125.2(4)
C3 C4 C9 117.1(4)
C5 C4 C9 117.7(5)
C6 C5 C4 120.7(5)
C5 C6 C7 121.9(4)
C8 C7 C6 118.1(5)
C7 C8 C9 121.8(4)
C7 C8 O1 122.1(4)
C9 C8 O1 116.1(3)
N1 C9 C8 118.9(3)
N1 C9 C4 121.4(4)
C8 C9 C4 119.6(4)
C10 N2 C13 111.9(3)
C10 N2 Ir1 131.9(3)
C13 N2 Ir1 115.7(2)
O2 C10 N2 125.1(4)
O2 C10 C11 125.5(4)
N2 C10 C11 109.4(3)
C10 C11 C12 105.8(3)
C13 C12 C11 103.0(3)
C14 C13 N2 121.1(3)
C14 C13 C12 129.0(4)
N2 C13 C12 109.9(3)
C13 C14 C15 130.8(4)
C13 C14 O1 114.5(3)
C15 C14 O1 114.7(3)
C16 C15 C20 118.8(4)
C16 C15 C14 121.0(4)
C20 C15 C14 120.1(4)
C15 C16 C17 120.0(6)
C18 C17 C16 120.1(6)
C19 C18 C17 120.5(5)
C18 C19 C20 119.7(6)
C19 C20 C15 120.9(5)
C22 C21 C25 108.7(3)
C22 C21 C26 126.7(4)
C25 C21 C26 124.6(4)
C22 C21 Ir1 71.2(2)
C25 C21 Ir1 70.0(2)
C26 C21 Ir1 124.7(3)
C21 C22 C23 107.8(3)
C21 C22 C27 126.6(4)
C23 C22 C27 125.5(4)
C21 C22 Ir1 70.6(2)
C23 C22 Ir1 68.4(2)
C27 C22 Ir1 126.3(3)
C24 C23 C22 107.2(3)
C24 C23 C28 125.2(3)
C22 C23 C28 127.0(3)
C24 C23 Ir1 71.9(2)
C22 C23 Ir1 71.9(2)
C28 C23 Ir1 128.0(3)
C25 C24 C23 108.2(3)
C25 C24 C29 126.5(4)
C23 C24 C29 125.3(4)
C25 C24 Ir1 70.2(2)
C23 C24 Ir1 68.55(19)
C29 C24 Ir1 126.0(3)
C24 C25 C21 107.9(3)
C24 C25 C30 125.7(4)
C21 C25 C30 126.4(4)
C24 C25 Ir1 71.3(2)
C21 C25 Ir1 70.7(2)
C30 C25 Ir1 123.7(3)
C55 B1 C39 102.4(3)
C55 B1 C31 112.4(3)
C39 B1 C31 112.9(3)
C55 B1 C47 111.5(3)
C39 B1 C47 113.4(3)
C31 B1 C47 104.5(3)
C32 C31 C36 116.0(3)
C32 C31 B1 122.1(3)
C36 C31 B1 121.6(3)
C33 C32 C31 122.5(3)
C32 C33 C34 120.5(3)
C32 C33 C37 121.3(3)
C34 C33 C37 118.2(3)
C35 C34 C33 118.3(3)
C34 C35 C36 120.8(3)
C34 C35 C38 117.9(3)
C36 C35 C38 121.2(3)
C35 C36 C31 121.9(3)
F1 C37 F3 108.3(8)
F2B C37 F3B 106.1(8)
F2B C37 F1B 106.2(10)
F3B C37 F1B 104.4(8)
F1 C37 F2 107.3(10)
F3 C37 F2 102.7(7)
F2B C37 C33 116.6(8)
F1 C37 C33 116.5(8)
F3 C37 C33 112.5(6)
F3B C37 C33 112.5(6)
F1B C37 C33 110.3(8)
F2 C37 C33 108.5(7)
F4 C38 F6 107.4(3)
F4 C38 F5 106.6(3)
F6 C38 F5 105.2(3)
F4 C38 C35 113.1(3)
F6 C38 C35 112.0(3)
F5 C38 C35 112.2(3)
C44 C39 C40 115.9(4)
C44 C39 B1 120.7(3)
C40 C39 B1 122.9(3)
C41 C40 C39 122.0(4)
C42 C41 C40 120.9(4)
C42 C41 C45 118.8(4)
C40 C41 C45 120.3(4)
C41 C42 C43 118.1(4)
C42 C43 C44 121.0(4)
C42 C43 C46A 115.3(6)
C44 C43 C46A 123.1(5)
C42 C43 C46B 123.9(7)
C44 C43 C46B 110.2(7)
C43 C44 C39 122.0(4)
F7 C45 F9 112.1(8)
F7 C45 F8 105.5(7)
F9 C45 F8 104.1(7)
F9B C45 F8B 104.5(11)
F9B C45 F7B 105.4(11)
F8B C45 F7B 95.9(10)
F9B C45 C41 121.0(8)
F7 C45 C41 113.5(5)
F9 C45 C41 112.3(5)
F8 C45 C41 108.7(5)
F8B C45 C41 114.0(7)
F7B C45 C41 112.7(6)
F11A C46A F10A 107.1(10)
F11A C46A F12A 103.7(8)
F10A C46A F12A 106.2(8)
F11A C46A C43 108.5(9)
F10A C46A C43 113.6(6)
F12A C46A C43 116.9(9)
F10B C46B F11B 99.1(14)
F10B C46B F12B 111.0(14)
F11B C46B F12B 101.0(13)
F10B C46B C43 128.1(11)
F11B C46B C43 113.8(14)
F12B C46B C43 101.2(12)
C52 C47 C48 115.8(3)
C52 C47 B1 124.1(3)
C48 C47 B1 120.0(3)
C49 C48 C47 121.9(3)
C50 C49 C48 120.9(4)
C50 C49 C53 119.2(4)
C48 C49 C53 119.8(4)
C49 C50 C51 118.4(3)
C50 C51 C52 120.8(3)
C50 C51 C54 118.1(3)
C52 C51 C54 121.2(3)
C51 C52 C47 122.3(3)
F18B C53 F17B 109.2(10)
F17 C53 F16 108.0(8)
F18B C53 F16B 110.5(10)
F17B C53 F16B 103.3(10)
F17 C53 F18 102.4(7)
F16 C53 F18 102.7(7)
F18B C53 C49 114.7(7)
F17 C53 C49 117.4(5)
F17B C53 C49 110.6(6)
F16 C53 C49 113.2(5)
F16B C53 C49 107.9(6)
F18 C53 C49 111.5(5)
F14B C54 F13B 108.7(14)
F15 C54 F13 113.0(6)
F15 C54 F14 104.6(5)
F13 C54 F14 101.7(5)
F14B C54 F15B 100.6(12)
F13B C54 F15B 96.2(12)
F14B C54 C51 120.3(8)
F13B C54 C51 118.6(12)
F15 C54 C51 114.8(4)
F13 C54 C51 111.8(5)
F14 C54 C51 109.8(4)
F15B C54 C51 107.8(6)
C60 C55 C56 115.7(3)
C60 C55 B1 120.7(3)
C56 C55 B1 123.1(3)
C57 C56 C55 122.0(4)
C56 C57 C58 121.5(4)
C56 C57 C61 119.5(4)
C58 C57 C61 119.0(4)
C59 C58 C57 117.5(4)
C58 C59 C60 120.9(3)
C58 C59 C62 120.7(3)
C60 C59 C62 118.4(3)
C59 C60 C55 122.5(3)
F20 C61 F21 106.2(8)
F20 C61 F19 105.7(8)
F21 C61 F19 104.3(7)
F19B C61 F21B 106.3(11)
F19B C61 F20B 118.9(11)
F21B C61 F20B 99.7(10)
F19B C61 C57 117.1(6)
F20 C61 C57 116.8(6)
F21 C61 C57 112.5(7)
F19 C61 C57 110.4(5)
F21B C61 C57 106.3(8)
F20B C61 C57 106.4(8)
F22 C62 F24 106.2(3)
F22 C62 F23 106.5(3)
F24 C62 F23 105.5(4)
F22 C62 C59 113.9(4)
F24 C62 C59 112.1(3)
F23 C62 C59 112.1(3)
Cl2 C1C Cl1 116.8(6)
Cl4 C2C Cl3 120.7(19)

loop_
_geom_bond_atom_site_label_1
_geom_bond_atom_site_label_2
_geom_bond_distance
Ir1 N2 2.052(3)
Ir1 N1 2.091(3)
Ir1 C23 2.117(3)
Ir1 C25 2.147(4)
Ir1 C21 2.157(4)
Ir1 C24 2.162(3)
Ir1 C22 2.164(4)
Ir1 O1 2.235(2)
O1 C8 1.417(5)
O1 C14 1.467(4)
N1 C9 1.335(5)
N1 C1 1.338(5)
C1 C2 1.408(6)
C2 C3 1.359(7)
C3 C4 1.403(7)
C4 C5 1.416(7)
C4 C9 1.420(5)
C5 C6 1.354(8)
C6 C7 1.411(7)
C7 C8 1.368(6)
C8 C9 1.398(6)
O2 C10 1.229(5)
N2 C10 1.349(5)
N2 C13 1.399(5)
C10 C11 1.515(6)
C11 C12 1.524(6)
C12 C13 1.515(6)
C13 C14 1.334(5)
C14 C15 1.465(5)
C15 C16 1.358(7)
C15 C20 1.388(7)
C16 C17 1.401(7)
C17 C18 1.367(10)
C18 C19 1.347(9)
C19 C20 1.386(7)
C21 C22 1.414(6)
C21 C25 1.447(6)
C21 C26 1.497(6)
C22 C23 1.454(5)
C22 C27 1.490(6)
C23 C24 1.448(5)
C23 C28 1.494(5)
C24 C25 1.420(6)
C24 C29 1.486(5)
C25 C30 1.500(6)
B1 C55 1.639(5)
B1 C39 1.640(5)
B1 C31 1.642(5)
B1 C47 1.645(5)
C31 C32 1.396(5)
C31 C36 1.401(5)
C32 C33 1.390(5)
C33 C34 1.392(5)
C33 C37 1.493(5)
C34 C35 1.380(5)
C35 C36 1.398(5)
C35 C38 1.503(5)
C37 F2B 1.272(14)
C37 F1 1.291(16)
C37 F3 1.307(11)
C37 F3B 1.348(12)
C37 F1B 1.349(16)
C37 F2 1.400(15)
C38 F4 1.335(5)
C38 F6 1.337(4)
C38 F5 1.339(5)
C39 C44 1.390(5)
C39 C40 1.391(5)
C40 C41 1.390(6)
C41 C42 1.374(7)
C41 C45 1.495(6)
C42 C43 1.377(7)
C43 C44 1.387(6)
C43 C46A 1.493(10)
C43 C46B 1.569(14)
C45 F9B 1.219(11)
C45 F7 1.231(8)
C45 F9 1.317(9)
C45 F8 1.354(8)
C45 F8B 1.364(12)
C45 F7B 1.406(13)
C46A F11A 1.313(11)
C46A F10A 1.324(12)
C46A F12A 1.360(11)
C46B F10B 1.326(14)
C46B F11B 1.331(15)
C46B F12B 1.343(16)
C47 C52 1.395(5)
C47 C48 1.400(5)
C48 C49 1.395(5)
C49 C50 1.370(6)
C49 C53 1.501(6)
C50 C51 1.383(5)
C51 C52 1.387(5)
C51 C54 1.496(5)
C53 F18B 1.241(11)
C53 F17 1.259(9)
C53 F17B 1.292(11)
C53 F16 1.323(8)
C53 F16B 1.369(13)
C53 F18 1.370(9)
F13 C54 1.321(8)
F14 C54 1.373(6)
F15 C54 1.276(6)
F13B C54 1.27(2)
F14B C54 1.233(14)
F15B C54 1.457(16)
C55 C60 1.391(5)
C55 C56 1.407(5)
C56 C57 1.380(6)
C57 C58 1.391(6)
C57 C61 1.505(7)
C58 C59 1.386(6)
C59 C60 1.391(5)
C59 C62 1.490(5)
C61 F19B 1.203(11)
C61 F20 1.246(10)
C61 F21 1.311(11)
C61 F19 1.419(10)
C61 F21B 1.436(17)
C61 F20B 1.442(17)
C62 F22 1.336(5)
C62 F24 1.339(5)
C62 F23 1.343(5)
C1C Cl2 1.646(12)
C1C Cl1 1.685(9)
C2C Cl4 1.637(18)
C2C Cl3 1.690(18)
